data_7152203
loop_
_publ_author_name
'Levy, Jean-No\"el'
'Latham, Christopher M.'
'Roisin, Lo\"ic'
'Kandziora, Nadine'
'Di Fruscia, Paolo'
'White, Andrew J. P.'
'Woodward, Simon'
'Fuchter, Matthew J.'

_publ_section_title
;
 The design and synthesis of novel IBiox N-heterocyclic carbene ligands
 derived from substituted amino-indanols.
;
_journal_issue 3
_journal_name_full 'Organic &amp; biomolecular chemistry'
_journal_page_first 512
_journal_page_last 515
_journal_paper_doi 10.1039/c1ob06780j
_journal_volume 10
_journal_year 2012
_chemical_absolute_configuration ad
_chemical_formula_moiety 'C33 H25 N2 O2, C F3 O3 S'
_chemical_formula_sum 'C34 H25 F3 N2 O5 S'
_chemical_formula_weight 630.62
_chemical_name_systematic
;
?
;
_space_group_IT_number 4
_symmetry_cell_setting monoclinic
_symmetry_space_group_name_Hall 'P 2yb'
_symmetry_space_group_name_H-M 'P 1 21 1'
_atom_sites_solution_hydrogens geom
_atom_sites_solution_primary direct
_atom_sites_solution_secondary difmap
_audit_creation_method SHELXL-97
_cell_angle_alpha 90.00
_cell_angle_beta 95.0536(12)
_cell_angle_gamma 90.00
_cell_formula_units_Z 4
_cell_length_a 8.31659(11)
_cell_length_b 20.0565(2)
_cell_length_c 17.4123(2)
_cell_measurement_reflns_used 7113
_cell_measurement_temperature 173
_cell_measurement_theta_max 72.1864
_cell_measurement_theta_min 2.2010
_cell_volume 2893.11(6)
_computing_cell_refinement 'CrysAlis RED, Oxford Diffraction Ltd'
_computing_data_collection 'CrysAlis CCD, Oxford Diffraction Ltd'
_computing_data_reduction 'CrysAlis RED, Oxford Diffraction Ltd'
_computing_molecular_graphics 'Bruker SHELXTL'
_computing_publication_material 'Bruker SHELXTL'
_computing_structure_refinement 'SHELXL-97 (Sheldrick, 1997)'
_computing_structure_solution 'SHELXS-97 (Sheldrick, 1990)'
_diffrn_ambient_temperature 173
_diffrn_detector_area_resol_mean 8.2556
_diffrn_measured_fraction_theta_full 0.983
_diffrn_measured_fraction_theta_max 0.951
_diffrn_measurement_device_type 'OD Xcalibur PX Ultra'
_diffrn_measurement_method 'omega scans'
_diffrn_radiation_monochromator graphite
_diffrn_radiation_source 'Enhance Ultra (Cu) X-ray Source'
_diffrn_radiation_type CuK\a
_diffrn_radiation_wavelength 1.54184
_diffrn_reflns_av_R_equivalents 0.0303
_diffrn_reflns_av_sigmaI/netI 0.0364
_diffrn_reflns_limit_h_max 8
_diffrn_reflns_limit_h_min -9
_diffrn_reflns_limit_k_max 24
_diffrn_reflns_limit_k_min -22
_diffrn_reflns_limit_l_max 19
_diffrn_reflns_limit_l_min -21
_diffrn_reflns_number 11603
_diffrn_reflns_theta_full 69.00
_diffrn_reflns_theta_max 72.33
_diffrn_reflns_theta_min 2.55
_diffrn_standards_number 0
_exptl_absorpt_coefficient_mu 1.577
_exptl_absorpt_correction_T_max 0.934
_exptl_absorpt_correction_T_min 0.830
_exptl_absorpt_correction_type analytical
_exptl_absorpt_process_details
;
CrysAlisPro, Agilent Technologies,
Version 1.171.34.49 (release 20-01-2011 CrysAlis171 .NET)
(compiled Jan 20 2011,15:58:25)
Analytical numeric absorption correction using a multifaceted crystal
model based on expressions derived by R.C. Clark & J.S. Reid.
(Clark, R. C. & Reid, J. S. (1995). Acta Cryst. A51, 887-897)
;
_exptl_crystal_colour Colourless
_exptl_crystal_density_diffrn 1.448
_exptl_crystal_density_method 'not measured'
_exptl_crystal_description tablets
_exptl_crystal_F_000 1304
_exptl_crystal_size_max 0.13
_exptl_crystal_size_mid 0.12
_exptl_crystal_size_min 0.04
_refine_diff_density_max 0.277
_refine_diff_density_min -0.223
_refine_diff_density_rms 0.044
_refine_ls_abs_structure_details 'Flack H D (1983), Acta Cryst. A39, 876-881, 2970 Friedel pairs'
_refine_ls_abs_structure_Flack 0.051(15)
_refine_ls_extinction_method none
_refine_ls_goodness_of_fit_ref 1.015
_refine_ls_hydrogen_treatment constr
_refine_ls_matrix_type full
_refine_ls_number_parameters 845
_refine_ls_number_reflns 8580
_refine_ls_number_restraints 188
_refine_ls_restrained_S_all 1.020
_refine_ls_R_factor_all 0.0445
_refine_ls_R_factor_gt 0.0388
_refine_ls_shift/su_max 0.000
_refine_ls_shift/su_mean 0.000
_refine_ls_structure_factor_coef Fsqd
_refine_ls_weighting_details 'calc w=1/[\s^2^(Fo^2^)+(0.0657P)^2^+0.0000P] where P=(Fo^2^+2Fc^2^)/3'
_refine_ls_weighting_scheme calc
_refine_ls_wR_factor_gt 0.0979
_refine_ls_wR_factor_ref 0.1013
_reflns_number_gt 7605
_reflns_number_total 8580
_reflns_threshold_expression >2sigma(I)
_cod_data_source_file c1ob06780j.txt
_cod_data_source_block 17a
_cod_depositor_comments
;
The following automatic conversions were performed:

'_symmetry_cell_setting' value 'Monoclinic' changed to 'monoclinic'
according to /home/saulius/struct/CIF-dictionaries/cif_core.dic
dictionary named 'cif_core.dic' version 2.4.1 from 2010-06-29.

Automatic conversion script
Id: cif_fix_values 1715 2011-07-08 13:25:40Z adriana 
;
_cod_original_sg_symbol_H-M P2(1)
_cod_database_code 7152203

loop_
_symmetry_equiv_pos_as_xyz
'x, y, z'
'-x, y+1/2, -z'

loop_
_atom_site_label
_atom_site_type_symbol
_atom_site_fract_x
_atom_site_fract_y
_atom_site_fract_z
_atom_site_U_iso_or_equiv
_atom_site_adp_type
_atom_site_occupancy
_atom_site_symmetry_multiplicity
_atom_site_calc_flag
_atom_site_refinement_flags
_atom_site_disorder_assembly
_atom_site_disorder_group
C1A C 0.4859(3) 0.67659(13) 1.01252(14) 0.0347(5) Uani 1 1 d . . .
H1AA H 0.4080 0.6776 1.0492 0.042 Uiso 1 1 calc R . .
N2A N 0.5637(2) 0.62323(10) 0.98823(12) 0.0347(4) Uani 1 1 d . . .
C3A C 0.5846(3) 0.55199(14) 1.00729(16) 0.0390(5) Uani 1 1 d . . .
H3AA H 0.4803 0.5287 1.0135 0.047 Uiso 1 1 calc R . .
C4A C 0.7128(3) 0.53803(13) 1.07286(17) 0.0398(6) Uani 1 1 d . . .
C5A C 0.7253(3) 0.56300(14) 1.14775(16) 0.0402(6) Uani 1 1 d . . .
C6A C 0.8618(4) 0.54503(15) 1.19610(18) 0.0465(6) Uani 1 1 d . . .
H6AA H 0.8745 0.5618 1.2473 0.056 Uiso 1 1 calc R . .
C7A C 0.9788(4) 0.50327(17) 1.17087(19) 0.0532(7) Uani 1 1 d . . .
H7AA H 1.0694 0.4912 1.2051 0.064 Uiso 1 1 calc R . .
C8A C 0.9648(4) 0.47910(16) 1.0964(2) 0.0518(7) Uani 1 1 d . . .
H8AA H 1.0458 0.4507 1.0792 0.062 Uiso 1 1 calc R . .
C9A C 0.8324(3) 0.49638(14) 1.04712(18) 0.0454(6) Uani 1 1 d . . .
C10A C 0.7932(4) 0.47813(15) 0.96362(19) 0.0513(7) Uani 1 1 d . . .
H10A H 0.7502 0.4322 0.9586 0.062 Uiso 1 1 calc R . .
H10B H 0.8901 0.4816 0.9347 0.062 Uiso 1 1 calc R . .
C11A C 0.6663(3) 0.52862(15) 0.93458(17) 0.0433(6) Uani 1 1 d . . .
H11A H 0.5866 0.5096 0.8941 0.052 Uiso 1 1 calc R . .
O12A O 0.7472(2) 0.58877(10) 0.90745(11) 0.0441(4) Uani 1 1 d . . .
C13A C 0.6669(3) 0.64104(14) 0.93377(15) 0.0370(5) Uani 1 1 d . . .
C14A C 0.6536(3) 0.70819(14) 0.92522(14) 0.0365(5) Uani 1 1 d . . .
O15A O 0.7146(2) 0.75893(10) 0.88698(11) 0.0417(4) Uani 1 1 d . . .
C16A C 0.6698(3) 0.82008(14) 0.92814(16) 0.0425(6) Uani 1 1 d . . .
H16A H 0.7572 0.8349 0.9676 0.051 Uiso 1 1 calc R . .
C17A C 0.6218(4) 0.87401(15) 0.87065(17) 0.0479(6) Uani 1 1 d . . .
H17A H 0.6369 0.9187 0.8942 0.057 Uiso 1 1 calc R . .
H17B H 0.6856 0.8711 0.8254 0.057 Uiso 1 1 calc R . .
C18A C 0.4466(4) 0.86024(13) 0.84829(16) 0.0422(6) Uani 1 1 d . . .
C19A C 0.3506(4) 0.88214(15) 0.78469(17) 0.0477(7) Uani 1 1 d . . .
H19A H 0.3934 0.9114 0.7488 0.057 Uiso 1 1 calc R . .
C20A C 0.1916(4) 0.86128(16) 0.77340(18) 0.0524(7) Uani 1 1 d . . .
H20A H 0.1257 0.8756 0.7291 0.063 Uiso 1 1 calc R . .
C21A C 0.1280(4) 0.81930(15) 0.82689(17) 0.0464(6) Uani 1 1 d . . .
H21A H 0.0190 0.8049 0.8183 0.056 Uiso 1 1 calc R . .
C22A C 0.2213(3) 0.79799(13) 0.89274(15) 0.0383(6) Uani 1 1 d . . .
C23A C 0.3821(3) 0.81806(12) 0.90211(14) 0.0363(5) Uani 1 1 d . . .
C24A C 0.5131(3) 0.80010(13) 0.96484(15) 0.0377(5) Uani 1 1 d . . .
H24A H 0.5006 0.8234 1.0147 0.045 Uiso 1 1 calc R . .
N25A N 0.5412(2) 0.72802(11) 0.97417(12) 0.0350(4) Uani 1 1 d . . .
C26A C 0.6035(3) 0.60992(14) 1.17388(14) 0.0397(6) Uani 1 1 d . . .
C27A C 0.6408(4) 0.67698(15) 1.18583(16) 0.0462(6) Uani 1 1 d . . .
H27A H 0.7475 0.6920 1.1805 0.055 Uiso 1 1 calc R . .
C28A C 0.5258(4) 0.72195(17) 1.20530(18) 0.0543(8) Uani 1 1 d . . .
H28A H 0.5529 0.7677 1.2124 0.065 Uiso 1 1 calc R . .
C29A C 0.3710(4) 0.7002(2) 1.2145(2) 0.0626(9) Uani 1 1 d . . .
H29A H 0.2912 0.7310 1.2277 0.075 Uiso 1 1 calc R . .
C30A C 0.3329(4) 0.6342(2) 1.2047(2) 0.0629(9) Uani 1 1 d . . .
H30A H 0.2269 0.6194 1.2121 0.075 Uiso 1 1 calc R . .
C31A C 0.4471(4) 0.58890(17) 1.18402(18) 0.0507(7) Uani 1 1 d . . .
H31A H 0.4186 0.5433 1.1767 0.061 Uiso 1 1 calc R . .
C32A C 0.1508(3) 0.75361(13) 0.95002(15) 0.0372(5) Uani 1 1 d . . .
C33A C 0.1305(3) 0.68558(15) 0.93489(17) 0.0449(6) Uani 1 1 d . . .
H33A H 0.1585 0.6677 0.8873 0.054 Uiso 1 1 calc R . .
C34A C 0.0696(4) 0.64407(15) 0.98917(19) 0.0506(7) Uani 1 1 d . . .
H34A H 0.0588 0.5976 0.9793 0.061 Uiso 1 1 calc R . .
C35A C 0.0249(4) 0.66997(18) 1.05702(19) 0.0551(7) Uani 1 1 d . . .
H35A H -0.0166 0.6414 1.0941 0.066 Uiso 1 1 calc R . .
C36A C 0.0401(5) 0.73767(19) 1.0716(2) 0.0618(9) Uani 1 1 d . . .
H36A H 0.0060 0.7557 1.1179 0.074 Uiso 1 1 calc R . .
C37A C 0.1051(4) 0.77896(16) 1.01871(17) 0.0494(7) Uani 1 1 d . . .
H37A H 0.1185 0.8251 1.0297 0.059 Uiso 1 1 calc R . .
C1B C 0.4518(3) 0.68939(13) 0.48120(14) 0.0371(5) Uani 1 1 d . . .
H1BA H 0.3736 0.6897 0.5178 0.045 Uiso 1 1 calc R . .
N2B N 0.5232(3) 0.63649(11) 0.45309(12) 0.0365(5) Uani 1 1 d . . .
C3B C 0.5288(3) 0.56313(13) 0.46270(16) 0.0406(6) Uani 1 1 d . . .
H3BA H 0.4201 0.5427 0.4666 0.049 Uiso 1 1 calc R . .
C4B C 0.6548(4) 0.54027(13) 0.52630(17) 0.0423(6) Uani 1 1 d . . .
C5B C 0.6689(4) 0.55606(14) 0.60451(16) 0.0450(6) Uani 1 1 d . . .
C6B C 0.8044(4) 0.53090(17) 0.64832(19) 0.0538(8) Uani 1 1 d . . .
H6BA H 0.8193 0.5414 0.7017 0.065 Uiso 1 1 calc R . .
C7B C 0.9174(4) 0.49118(17) 0.6166(2) 0.0569(8) Uani 1 1 d . . .
H7BA H 1.0076 0.4748 0.6483 0.068 Uiso 1 1 calc R . .
C8B C 0.9002(4) 0.47522(15) 0.53931(19) 0.0517(7) Uani 1 1 d . . .
H8BA H 0.9785 0.4484 0.5173 0.062 Uiso 1 1 calc R . .
C9B C 0.7670(4) 0.49890(13) 0.49441(17) 0.0454(6) Uani 1 1 d . . .
C10B C 0.7235(4) 0.48770(15) 0.40928(18) 0.0491(7) Uani 1 1 d . . .
H10C H 0.8199 0.4910 0.3799 0.059 Uiso 1 1 calc R . .
H10D H 0.6724 0.4435 0.3996 0.059 Uiso 1 1 calc R . .
C11B C 0.6058(3) 0.54341(13) 0.38816(16) 0.0426(6) Uani 1 1 d . . .
H11B H 0.5229 0.5304 0.3457 0.051 Uiso 1 1 calc R . .
O12B O 0.6990(2) 0.60283(10) 0.36806(11) 0.0434(4) Uani 1 1 d . . .
C13B C 0.6284(3) 0.65479(13) 0.39991(14) 0.0366(5) Uani 1 1 d . . .
C14B C 0.6252(3) 0.72236(13) 0.39728(14) 0.0356(5) Uani 1 1 d . . .
O15B O 0.6928(2) 0.77353(10) 0.36277(11) 0.0415(4) Uani 1 1 d . . .
C16B C 0.6431(4) 0.83447(14) 0.40152(16) 0.0447(6) Uani 1 1 d . A .
H16B H 0.7281 0.8510 0.4411 0.054 Uiso 1 1 calc R . .
C17B C 0.5954(4) 0.88628(15) 0.34089(19) 0.0528(7) Uani 1 1 d . . .
H17C H 0.6088 0.9319 0.3623 0.063 Uiso 1 1 calc R . .
H17D H 0.6607 0.8819 0.2963 0.063 Uiso 1 1 calc R . .
C18B C 0.4201(4) 0.87116(13) 0.31801(17) 0.0458(6) Uani 1 1 d . . .
C19B C 0.3267(4) 0.88869(16) 0.25175(18) 0.0538(7) Uani 1 1 d . . .
H19B H 0.3715 0.9150 0.2136 0.065 Uiso 1 1 calc R . .
C20B C 0.1688(4) 0.86806(17) 0.24089(19) 0.0587(8) Uani 1 1 d . . .
H20B H 0.1037 0.8807 0.1957 0.070 Uiso 1 1 calc R . .
C21B C 0.1046(4) 0.82866(16) 0.29627(19) 0.0542(7) Uani 1 1 d . A .
H21B H -0.0046 0.8146 0.2881 0.065 Uiso 1 1 calc R . .
C22B C 0.1955(4) 0.80940(15) 0.36301(18) 0.0467(6) Uani 1 1 d D . .
C23B C 0.3551(3) 0.83080(13) 0.37356(16) 0.0417(6) Uani 1 1 d . A .
C24B C 0.4856(3) 0.81460(13) 0.43709(16) 0.0411(6) Uani 1 1 d . . .
H24B H 0.4709 0.8382 0.4866 0.049 Uiso 1 1 calc R A .
N25B N 0.5136(3) 0.74199(11) 0.44695(12) 0.0362(4) Uani 1 1 d . A .
C26B C 0.5488(4) 0.59702(15) 0.64161(16) 0.0487(7) Uani 1 1 d . . .
C27B C 0.5976(5) 0.64990(17) 0.69066(19) 0.0615(9) Uani 1 1 d . . .
H27B H 0.7090 0.6608 0.6991 0.074 Uiso 1 1 calc R . .
C28B C 0.4851(6) 0.68661(19) 0.7271(2) 0.0753(12) Uani 1 1 d . . .
H28B H 0.5199 0.7226 0.7599 0.090 Uiso 1 1 calc R . .
C29B C 0.3235(6) 0.6712(2) 0.7162(2) 0.0729(11) Uani 1 1 d . . .
H29B H 0.2472 0.6964 0.7415 0.087 Uiso 1 1 calc R . .
C30B C 0.2725(5) 0.61921(18) 0.6685(2) 0.0642(9) Uani 1 1 d . . .
H30B H 0.1610 0.6084 0.6611 0.077 Uiso 1 1 calc R . .
C31B C 0.3841(4) 0.58255(15) 0.63103(18) 0.0525(7) Uani 1 1 d . . .
H31B H 0.3478 0.5471 0.5977 0.063 Uiso 1 1 calc R . .
C32B C 0.1261(5) 0.7611(2) 0.4156(3) 0.0467(14) Uani 0.685(14) 1 d PGDU A 1
C33B C 0.0880(5) 0.6969(2) 0.3904(3) 0.0574(15) Uani 0.685(14) 1 d PGU A 1
H33B H 0.1017 0.6844 0.3387 0.069 Uiso 0.685(14) 1 calc PR A 1
C34B C 0.0297(5) 0.6507(3) 0.4407(4) 0.075(2) Uani 0.685(14) 1 d PGU A 1
H34B H 0.0037 0.6068 0.4234 0.090 Uiso 0.685(14) 1 calc PR A 1
C35B C 0.0096(4) 0.6689(4) 0.5163(4) 0.075(3) Uani 0.685(14) 1 d PGU A 1
H35B H -0.0302 0.6374 0.5507 0.090 Uiso 0.685(14) 1 calc PR A 1
C36B C 0.0477(6) 0.7332(4) 0.5415(3) 0.075(2) Uani 0.685(14) 1 d PGU A 1
H36B H 0.0340 0.7456 0.5932 0.090 Uiso 0.685(14) 1 calc PR A 1
C37B C 0.1059(7) 0.7793(3) 0.4912(3) 0.0598(16) Uani 0.685(14) 1 d PGU A 1
H37B H 0.1320 0.8233 0.5085 0.072 Uiso 0.685(14) 1 calc PR A 1
C32" C 0.1347(17) 0.7698(6) 0.4317(6) 0.055(4) Uiso 0.315(14) 1 d PGDU A 2
C33" C 0.0670(16) 0.7074(6) 0.4160(6) 0.060(4) Uiso 0.315(14) 1 d PGU A 2
H33C H 0.0610 0.6901 0.3650 0.072 Uiso 0.315(14) 1 calc PR A 2
C34" C 0.0082(12) 0.6703(5) 0.4748(8) 0.064(4) Uiso 0.315(14) 1 d PGU A 2
H34C H -0.0381 0.6276 0.4641 0.077 Uiso 0.315(14) 1 calc PR A 2
C35" C 0.0170(13) 0.6956(6) 0.5494(7) 0.069(4) Uiso 0.315(14) 1 d PGU A 2
H35C H -0.0232 0.6702 0.5896 0.083 Uiso 0.315(14) 1 calc PR A 2
C36" C 0.0847(16) 0.7580(6) 0.5651(5) 0.073(4) Uiso 0.315(14) 1 d PGU A 2
H36C H 0.0908 0.7753 0.6161 0.088 Uiso 0.315(14) 1 calc PR A 2
C37" C 0.1436(17) 0.7951(5) 0.5062(6) 0.058(4) Uiso 0.315(14) 1 d PGU A 2
H37C H 0.1898 0.8378 0.5170 0.070 Uiso 0.315(14) 1 calc PR A 2
S40 S 0.75936(9) 0.91914(4) 0.62048(4) 0.04899(17) Uani 1 1 d . . .
O41 O 0.7055(4) 0.95541(14) 0.68466(16) 0.0740(7) Uani 1 1 d . . .
O42 O 0.6730(3) 0.93319(11) 0.54774(14) 0.0602(6) Uani 1 1 d . . .
O43 O 0.9307(3) 0.91233(15) 0.61911(16) 0.0719(7) Uani 1 1 d . . .
C40 C 0.6959(4) 0.83433(17) 0.63964(16) 0.0497(7) Uani 1 1 d . . .
F41 F 0.7302(2) 0.79254(9) 0.58455(11) 0.0600(5) Uani 1 1 d . . .
F42 F 0.7651(3) 0.81110(12) 0.70571(11) 0.0725(6) Uani 1 1 d . . .
F43 F 0.5360(2) 0.83101(12) 0.64223(14) 0.0724(6) Uani 1 1 d . . .
S50 S 0.25953(12) 0.41480(8) 0.88862(9) 0.0380(3) Uani 0.699(4) 1 d PDU B 1
O51 O 0.4182(4) 0.41883(19) 0.9224(3) 0.0651(11) Uani 0.699(4) 1 d PDU B 1
O52 O 0.2334(6) 0.36480(18) 0.8294(2) 0.0792(12) Uani 0.699(4) 1 d PDU B 1
O53 O 0.1330(5) 0.4146(2) 0.9379(2) 0.0808(13) Uani 0.699(4) 1 d PDU B 1
C50 C 0.2329(9) 0.4930(3) 0.8361(3) 0.049(2) Uani 0.699(4) 1 d PDU B 1
F51 F 0.0850(4) 0.5009(2) 0.8038(3) 0.0909(14) Uani 0.699(4) 1 d PDU B 1
F52 F 0.2646(5) 0.54521(14) 0.8821(2) 0.0738(10) Uani 0.699(4) 1 d PDU B 1
F53 F 0.3367(5) 0.49796(15) 0.78349(18) 0.0769(11) Uani 0.699(4) 1 d PDU B 1
S50' S 0.2528(4) 0.4350(2) 0.9063(2) 0.0431(10) Uiso 0.301(4) 1 d PDU B 2
O51' O 0.4112(11) 0.4114(5) 0.8866(5) 0.058(3) Uiso 0.301(4) 1 d PDU B 2
O52' O 0.2449(9) 0.4675(4) 0.9761(4) 0.0541(18) Uiso 0.301(4) 1 d PDU B 2
O53' O 0.1318(10) 0.3852(4) 0.8846(5) 0.060(2) Uiso 0.301(4) 1 d PDU B 2
C50' C 0.2091(14) 0.4993(5) 0.8340(6) 0.040(5) Uiso 0.301(4) 1 d PDU B 2
F51' F 0.0673(10) 0.5262(4) 0.8397(5) 0.067(2) Uiso 0.301(4) 1 d PDU B 2
F52' F 0.2149(9) 0.4778(3) 0.7630(3) 0.0577(17) Uiso 0.301(4) 1 d PDU B 2
F53' F 0.3160(9) 0.5484(4) 0.8413(5) 0.067(2) Uiso 0.301(4) 1 d PDU B 2

loop_
_atom_site_aniso_label
_atom_site_aniso_U_11
_atom_site_aniso_U_22
_atom_site_aniso_U_33
_atom_site_aniso_U_23
_atom_site_aniso_U_13
_atom_site_aniso_U_12
C1A 0.0334(12) 0.0355(13) 0.0345(12) -0.0010(10) -0.0002(9) 0.0037(10)
N2A 0.0325(10) 0.0331(11) 0.0381(10) -0.0004(8) 0.0011(8) 0.0009(8)
C3A 0.0361(12) 0.0322(12) 0.0487(14) -0.0047(11) 0.0038(10) -0.0005(10)
C4A 0.0376(13) 0.0297(12) 0.0522(15) 0.0040(11) 0.0045(11) -0.0005(10)
C5A 0.0370(13) 0.0338(13) 0.0501(15) 0.0083(11) 0.0049(11) -0.0035(11)
C6A 0.0450(15) 0.0443(15) 0.0497(16) 0.0107(12) 0.0012(12) 0.0017(12)
C7A 0.0425(15) 0.0519(17) 0.0641(19) 0.0209(15) -0.0012(13) 0.0041(13)
C8A 0.0446(15) 0.0396(15) 0.072(2) 0.0129(14) 0.0090(13) 0.0065(13)
C9A 0.0414(14) 0.0302(13) 0.0652(18) 0.0034(12) 0.0080(12) 0.0025(11)
C10A 0.0455(15) 0.0377(14) 0.0708(19) -0.0101(14) 0.0062(13) 0.0031(13)
C11A 0.0392(13) 0.0395(14) 0.0513(15) -0.0110(12) 0.0041(11) -0.0012(11)
O12A 0.0409(9) 0.0430(10) 0.0491(10) -0.0093(8) 0.0078(8) 0.0023(8)
C13A 0.0313(12) 0.0421(14) 0.0371(12) -0.0044(11) 0.0007(9) 0.0031(11)
C14A 0.0305(11) 0.0430(14) 0.0352(12) 0.0008(10) -0.0008(9) -0.0008(10)
O15A 0.0405(9) 0.0410(10) 0.0439(10) -0.0006(8) 0.0055(7) -0.0023(8)
C16A 0.0427(14) 0.0407(14) 0.0434(14) -0.0063(11) 0.0001(10) -0.0067(11)
C17A 0.0567(16) 0.0405(15) 0.0469(15) -0.0014(12) 0.0069(12) -0.0080(13)
C18A 0.0520(15) 0.0328(13) 0.0420(14) -0.0023(10) 0.0048(11) 0.0049(12)
C19A 0.0620(18) 0.0388(15) 0.0423(14) 0.0065(12) 0.0049(12) 0.0115(13)
C20A 0.0616(18) 0.0495(17) 0.0448(16) 0.0057(13) -0.0031(13) 0.0199(15)
C21A 0.0442(15) 0.0471(16) 0.0466(15) -0.0015(12) -0.0034(11) 0.0123(12)
C22A 0.0418(14) 0.0318(13) 0.0413(13) -0.0031(10) 0.0026(10) 0.0081(10)
C23A 0.0437(14) 0.0282(12) 0.0367(12) -0.0040(10) 0.0021(10) 0.0037(10)
C24A 0.0421(13) 0.0333(13) 0.0372(13) -0.0046(10) 0.0003(10) -0.0023(11)
N25A 0.0343(10) 0.0363(11) 0.0340(10) -0.0010(8) 0.0006(8) 0.0020(8)
C26A 0.0415(14) 0.0418(14) 0.0350(12) 0.0049(11) -0.0011(10) 0.0033(12)
C27A 0.0495(15) 0.0427(16) 0.0454(14) -0.0029(12) -0.0024(12) -0.0017(13)
C28A 0.069(2) 0.0459(17) 0.0462(16) -0.0121(13) -0.0029(14) 0.0108(15)
C29A 0.0584(19) 0.068(2) 0.0621(19) -0.0157(17) 0.0076(15) 0.0188(17)
C30A 0.0451(17) 0.073(2) 0.072(2) -0.0072(18) 0.0110(15) 0.0045(16)
C31A 0.0461(15) 0.0508(17) 0.0556(16) 0.0000(14) 0.0073(12) 0.0021(14)
C32A 0.0289(11) 0.0363(13) 0.0456(14) 0.0006(11) -0.0012(10) 0.0023(10)
C33A 0.0464(14) 0.0388(14) 0.0494(14) -0.0055(12) 0.0039(11) -0.0004(12)
C34A 0.0430(15) 0.0407(15) 0.0668(18) -0.0004(13) -0.0026(13) -0.0087(12)
C35A 0.0527(17) 0.0559(18) 0.0573(17) 0.0057(15) 0.0082(13) -0.0148(15)
C36A 0.074(2) 0.0583(19) 0.0557(18) -0.0108(15) 0.0223(16) -0.0182(17)
C37A 0.0559(17) 0.0414(15) 0.0515(16) -0.0075(13) 0.0089(13) -0.0049(13)
C1B 0.0395(13) 0.0351(13) 0.0365(12) 0.0017(10) 0.0026(9) 0.0005(11)
N2B 0.0404(11) 0.0311(10) 0.0371(11) 0.0030(9) -0.0007(8) -0.0012(9)
C3B 0.0471(15) 0.0289(12) 0.0446(14) 0.0017(11) -0.0027(11) -0.0033(11)
C4B 0.0497(15) 0.0290(13) 0.0465(14) 0.0047(11) -0.0052(11) -0.0043(11)
C5B 0.0574(16) 0.0330(13) 0.0437(14) 0.0080(11) -0.0013(12) -0.0101(13)
C6B 0.067(2) 0.0480(16) 0.0438(15) 0.0114(13) -0.0079(14) -0.0135(15)
C7B 0.0595(19) 0.0469(17) 0.0608(19) 0.0146(15) -0.0148(15) -0.0024(15)
C8B 0.0533(16) 0.0358(14) 0.0640(18) 0.0096(13) -0.0067(13) 0.0025(13)
C9B 0.0521(16) 0.0302(13) 0.0524(16) 0.0030(12) -0.0031(12) -0.0013(12)
C10B 0.0603(17) 0.0342(14) 0.0518(16) -0.0030(12) -0.0004(13) 0.0053(13)
C11B 0.0473(15) 0.0329(13) 0.0459(14) -0.0024(11) -0.0055(11) 0.0009(12)
O12B 0.0508(10) 0.0360(10) 0.0433(9) 0.0002(8) 0.0029(8) 0.0062(8)
C13B 0.0378(13) 0.0353(13) 0.0361(12) 0.0017(10) 0.0010(9) 0.0052(10)
C14B 0.0370(13) 0.0360(13) 0.0335(12) 0.0018(10) 0.0010(9) 0.0004(10)
O15B 0.0455(10) 0.0371(10) 0.0421(9) 0.0048(8) 0.0058(7) -0.0025(8)
C16B 0.0577(16) 0.0321(13) 0.0438(14) -0.0021(11) 0.0024(12) -0.0074(12)
C17B 0.073(2) 0.0340(14) 0.0518(16) 0.0048(12) 0.0104(14) -0.0064(14)
C18B 0.0622(17) 0.0287(13) 0.0472(15) 0.0000(11) 0.0084(12) 0.0074(12)
C19B 0.073(2) 0.0409(15) 0.0477(16) 0.0061(13) 0.0090(14) 0.0135(15)
C20B 0.074(2) 0.0508(17) 0.0507(18) -0.0003(14) -0.0006(15) 0.0272(17)
C21B 0.0519(17) 0.0495(17) 0.0602(18) -0.0045(15) -0.0016(13) 0.0161(14)
C22B 0.0493(15) 0.0372(14) 0.0539(16) -0.0016(12) 0.0061(12) 0.0118(12)
C23B 0.0522(15) 0.0313(13) 0.0416(13) -0.0032(10) 0.0052(11) 0.0084(11)
C24B 0.0550(16) 0.0276(12) 0.0407(13) -0.0010(10) 0.0054(11) -0.0017(11)
N25B 0.0408(11) 0.0310(11) 0.0366(11) 0.0014(8) 0.0022(8) -0.0003(9)
C26B 0.0694(19) 0.0388(15) 0.0376(13) 0.0103(11) 0.0030(12) -0.0040(14)
C27B 0.089(2) 0.0513(19) 0.0439(16) -0.0041(14) 0.0019(15) -0.0087(18)
C28B 0.134(4) 0.0471(19) 0.0455(17) -0.0041(15) 0.011(2) -0.002(2)
C29B 0.109(3) 0.058(2) 0.0545(19) 0.0065(17) 0.024(2) 0.012(2)
C30B 0.080(2) 0.0545(19) 0.0611(19) 0.0185(16) 0.0220(17) 0.0094(17)
C31B 0.074(2) 0.0350(14) 0.0494(16) 0.0084(12) 0.0096(14) -0.0003(14)
C32B 0.030(2) 0.050(3) 0.060(3) 0.013(2) 0.003(2) 0.0106(19)
C33B 0.041(3) 0.063(3) 0.066(4) 0.011(3) -0.006(2) -0.009(2)
C34B 0.043(3) 0.076(4) 0.101(5) 0.029(4) -0.013(3) -0.021(3)
C35B 0.042(3) 0.103(5) 0.079(5) 0.041(5) 0.004(2) -0.014(3)
C36B 0.056(3) 0.098(6) 0.075(4) 0.036(4) 0.024(3) 0.027(4)
C37B 0.048(3) 0.070(4) 0.063(3) 0.013(3) 0.017(3) 0.024(3)
S40 0.0465(3) 0.0457(4) 0.0525(4) -0.0023(3) -0.0083(3) 0.0028(3)
O41 0.0857(18) 0.0635(15) 0.0702(16) -0.0249(13) -0.0090(13) 0.0054(14)
O42 0.0702(14) 0.0422(12) 0.0650(13) -0.0016(10) -0.0127(11) 0.0085(10)
O43 0.0482(12) 0.0787(17) 0.0870(17) 0.0192(15) -0.0039(11) -0.0038(13)
C40 0.0494(16) 0.0581(18) 0.0414(15) -0.0016(13) 0.0017(12) 0.0073(14)
F41 0.0704(11) 0.0509(10) 0.0581(10) -0.0064(8) 0.0025(9) 0.0142(9)
F42 0.0899(14) 0.0741(13) 0.0513(10) 0.0118(10) -0.0069(9) 0.0019(12)
F43 0.0528(11) 0.0759(14) 0.0903(15) -0.0022(11) 0.0165(10) -0.0044(10)
S50 0.0366(6) 0.0362(7) 0.0413(6) 0.0063(6) 0.0048(4) 0.0052(4)
O51 0.0527(19) 0.0439(18) 0.094(3) 0.020(2) -0.0201(19) -0.0005(15)
O52 0.115(3) 0.0435(19) 0.078(3) -0.0038(17) 0.006(2) -0.013(2)
O53 0.076(2) 0.086(3) 0.087(3) 0.040(2) 0.0420(19) 0.028(2)
C50 0.060(3) 0.043(3) 0.044(3) -0.0013(18) -0.003(2) 0.002(2)
F51 0.071(2) 0.082(2) 0.109(3) 0.041(2) -0.050(2) -0.010(2)
F52 0.101(2) 0.0363(14) 0.079(2) -0.0208(14) -0.017(2) 0.0232(15)
F53 0.112(3) 0.0554(17) 0.0692(18) 0.0196(14) 0.0421(18) 0.0117(18)

loop_
_atom_type_symbol
_atom_type_description
_atom_type_scat_dispersion_real
_atom_type_scat_dispersion_imag
_atom_type_scat_source
C C 0.0181 0.0091 'International Tables Vol C Tables 4.2.6.8 and 6.1.1.4'
H H 0.0000 0.0000 'International Tables Vol C Tables 4.2.6.8 and 6.1.1.4'
N N 0.0311 0.0180 'International Tables Vol C Tables 4.2.6.8 and 6.1.1.4'
O O 0.0492 0.0322 'International Tables Vol C Tables 4.2.6.8 and 6.1.1.4'
F F 0.0727 0.0534 'International Tables Vol C Tables 4.2.6.8 and 6.1.1.4'
S S 0.3331 0.5567 'International Tables Vol C Tables 4.2.6.8 and 6.1.1.4'

loop_
_geom_angle_atom_site_label_1
_geom_angle_atom_site_label_2
_geom_angle_atom_site_label_3
_geom_angle
N25A C1A N2A 105.2(2)
C1A N2A C13A 110.9(2)
C1A N2A C3A 139.0(2)
C13A N2A C3A 109.7(2)
N2A C3A C4A 114.2(2)
N2A C3A C11A 99.2(2)
C4A C3A C11A 103.2(2)
C5A C4A C9A 121.2(3)
C5A C4A C3A 128.9(2)
C9A C4A C3A 109.9(2)
C4A C5A C6A 117.4(3)
C4A C5A C26A 121.3(2)
C6A C5A C26A 121.2(3)
C7A C6A C5A 121.4(3)
C8A C7A C6A 120.5(3)
C7A C8A C9A 119.6(3)
C8A C9A C4A 120.0(3)
C8A C9A C10A 129.2(3)
C4A C9A C10A 110.7(2)
C9A C10A C11A 104.2(2)
O12A C11A C10A 109.2(2)
O12A C11A C3A 104.9(2)
C10A C11A C3A 105.6(2)
C13A O12A C11A 105.87(19)
O12A C13A C14A 140.7(3)
O12A C13A N2A 112.9(2)
C14A C13A N2A 106.4(2)
O15A C14A C13A 140.9(3)
O15A C14A N25A 113.3(2)
C13A C14A N25A 105.8(2)
C14A O15A C16A 105.39(19)
O15A C16A C17A 109.6(2)
O15A C16A C24A 103.9(2)
C17A C16A C24A 106.0(2)
C18A C17A C16A 103.6(2)
C19A C18A C23A 120.0(3)
C19A C18A C17A 129.1(3)
C23A C18A C17A 110.9(2)
C18A C19A C20A 119.7(3)
C19A C20A C21A 120.1(3)
C22A C21A C20A 121.2(3)
C23A C22A C21A 117.9(3)
C23A C22A C32A 121.5(2)
C21A C22A C32A 120.6(2)
C22A C23A C18A 121.0(2)
C22A C23A C24A 129.6(2)
C18A C23A C24A 109.4(2)
N25A C24A C23A 114.2(2)
N25A C24A C16A 99.7(2)
C23A C24A C16A 102.6(2)
C1A N25A C14A 111.7(2)
C1A N25A C24A 139.2(2)
C14A N25A C24A 109.0(2)
C27A C26A C31A 118.1(3)
C27A C26A C5A 120.6(3)
C31A C26A C5A 121.2(3)
C28A C27A C26A 121.3(3)
C27A C28A C29A 119.7(3)
C30A C29A C28A 120.0(3)
C29A C30A C31A 120.7(3)
C30A C31A C26A 120.2(3)
C37A C32A C33A 119.0(3)
C37A C32A C22A 120.8(2)
C33A C32A C22A 120.2(2)
C34A C33A C32A 120.2(3)
C35A C34A C33A 120.1(3)
C34A C35A C36A 120.1(3)
C37A C36A C35A 120.0(3)
C36A C37A C32A 120.6(3)
N2B C1B N25B 105.3(2)
C1B N2B C13B 111.4(2)
C1B N2B C3B 139.6(2)
C13B N2B C3B 109.0(2)
N2B C3B C4B 113.1(2)
N2B C3B C11B 99.8(2)
C4B C3B C11B 102.9(2)
C5B C4B C9B 121.4(3)
C5B C4B C3B 129.3(3)
C9B C4B C3B 109.2(2)
C4B C5B C6B 116.5(3)
C4B C5B C26B 123.4(3)
C6B C5B C26B 120.2(3)
C7B C6B C5B 122.2(3)
C8B C7B C6B 120.5(3)
C7B C8B C9B 118.8(3)
C8B C9B C4B 120.5(3)
C8B C9B C10B 127.9(3)
C4B C9B C10B 111.5(2)
C11B C10B C9B 102.9(2)
O12B C11B C10B 108.1(2)
O12B C11B C3B 104.9(2)
C10B C11B C3B 107.0(2)
C13B O12B C11B 105.7(2)
O12B C13B C14B 140.4(3)
O12B C13B N2B 113.5(2)
C14B C13B N2B 106.1(2)
O15B C14B C13B 140.7(3)
O15B C14B N25B 113.3(2)
C13B C14B N25B 106.0(2)
C14B O15B C16B 106.6(2)
O15B C16B C17B 108.5(2)
O15B C16B C24B 104.5(2)
C17B C16B C24B 106.1(3)
C18B C17B C16B 103.6(2)
C19B C18B C23B 120.0(3)
C19B C18B C17B 129.1(3)
C23B C18B C17B 110.8(3)
C20B C19B C18B 120.0(3)
C19B C20B C21B 119.8(3)
C22B C21B C20B 121.8(3)
C21B C22B C23B 117.9(3)
C21B C22B C32B 119.1(3)
C23B C22B C32B 122.5(3)
C21B C22B C32" 126.7(6)
C23B C22B C32" 115.2(6)
C22B C23B C18B 120.5(3)
C22B C23B C24B 130.1(3)
C18B C23B C24B 109.4(3)
N25B C24B C23B 113.0(2)
N25B C24B C16B 99.7(2)
C23B C24B C16B 103.3(2)
C1B N25B C14B 111.1(2)
C1B N25B C24B 139.8(2)
C14B N25B C24B 108.4(2)
C31B C26B C27B 117.8(3)
C31B C26B C5B 121.1(3)
C27B C26B C5B 121.0(3)
C28B C27B C26B 120.7(4)
C29B C28B C27B 120.5(4)
C28B C29B C30B 120.0(4)
C29B C30B C31B 120.0(4)
C30B C31B C26B 121.1(3)
C33B C32B C37B 120.0
C33B C32B C22B 120.0(3)
C37B C32B C22B 120.0(3)
C32B C33B C34B 120.0
C35B C34B C33B 120.0
C36B C35B C34B 120.0
C37B C36B C35B 120.0
C36B C37B C32B 120.0
C33" C32" C37" 120.0
C33" C32" C22B 117.5(7)
C37" C32" C22B 122.5(7)
C32" C33" C34" 120.0
C35" C34" C33" 120.0
C34" C35" C36" 120.0
C37" C36" C35" 120.0
C36" C37" C32" 120.0
O42 S40 O43 115.27(16)
O42 S40 O41 115.02(16)
O43 S40 O41 116.06(17)
O42 S40 C40 102.45(13)
O43 S40 C40 102.63(16)
O41 S40 C40 102.41(16)
F41 C40 F42 107.5(3)
F41 C40 F43 105.8(3)
F42 C40 F43 108.1(3)
F41 C40 S40 112.0(2)
F42 C40 S40 112.1(2)
F43 C40 S40 111.0(2)
O51 S50 O53 117.9(3)
O51 S50 O52 114.8(3)
O53 S50 O52 111.0(3)
O51 S50 C50 103.3(3)
O53 S50 C50 104.1(3)
O52 S50 C50 103.7(2)
F53 C50 F51 109.8(5)
F53 C50 F52 104.6(5)
F51 C50 F52 106.8(6)
F53 C50 S50 110.9(5)
F51 C50 S50 112.8(4)
F52 C50 S50 111.5(4)
O52' S50' O53' 118.1(5)
O52' S50' O51' 118.0(6)
O53' S50' O51' 109.6(7)
O52' S50' C50' 104.5(5)
O53' S50' C50' 102.5(5)
O51' S50' C50' 101.2(5)
F51' C50' F52' 108.4(10)
F51' C50' F53' 106.7(9)
F52' C50' F53' 104.8(9)
F51' C50' S50' 111.5(8)
F52' C50' S50' 113.4(8)
F53' C50' S50' 111.6(8)

loop_
_geom_bond_atom_site_label_1
_geom_bond_atom_site_label_2
_geom_bond_distance
C1A N25A 1.333(3)
C1A N2A 1.338(3)
N2A C13A 1.381(3)
N2A C3A 1.474(3)
C3A C4A 1.518(4)
C3A C11A 1.560(4)
C4A C5A 1.392(4)
C4A C9A 1.402(4)
C5A C6A 1.400(4)
C5A C26A 1.483(4)
C6A C7A 1.384(5)
C7A C8A 1.379(5)
C8A C9A 1.380(4)
C9A C10A 1.507(5)
C10A C11A 1.517(4)
C11A O12A 1.479(4)
O12A C13A 1.345(3)
C13A C14A 1.359(4)
C14A O15A 1.340(3)
C14A N25A 1.377(3)
O15A C16A 1.485(3)
C16A C17A 1.504(4)
C16A C24A 1.554(4)
C17A C18A 1.501(4)
C18A C19A 1.379(4)
C18A C23A 1.403(4)
C19A C20A 1.384(5)
C20A C21A 1.394(5)
C21A C22A 1.394(4)
C22A C23A 1.393(4)
C22A C32A 1.494(4)
C23A C24A 1.516(4)
C24A N25A 1.471(3)
C26A C27A 1.392(4)
C26A C31A 1.393(4)
C27A C28A 1.378(4)
C28A C29A 1.382(5)
C29A C30A 1.367(6)
C30A C31A 1.385(5)
C32A C37A 1.383(4)
C32A C33A 1.397(4)
C33A C34A 1.388(4)
C34A C35A 1.372(5)
C35A C36A 1.385(5)
C36A C37A 1.383(5)
C1B N2B 1.330(4)
C1B N25B 1.337(3)
N2B C13B 1.379(3)
N2B C3B 1.481(3)
C3B C4B 1.527(4)
C3B C11B 1.548(4)
C4B C5B 1.393(4)
C4B C9B 1.399(4)
C5B C6B 1.398(5)
C5B C26B 1.484(5)
C6B C7B 1.384(5)
C7B C8B 1.379(5)
C8B C9B 1.383(4)
C9B C10B 1.511(4)
C10B C11B 1.510(4)
C11B O12B 1.481(3)
O12B C13B 1.340(3)
C13B C14B 1.356(4)
C14B O15B 1.338(3)
C14B N25B 1.381(3)
O15B C16B 1.473(3)
C16B C17B 1.509(4)
C16B C24B 1.550(4)
C17B C18B 1.508(5)
C18B C19B 1.378(4)
C18B C23B 1.405(4)
C19B C20B 1.374(5)
C20B C21B 1.389(5)
C21B C22B 1.384(4)
C22B C23B 1.392(4)
C22B C32B 1.484(4)
C22B C32" 1.556(8)
C23B C24B 1.515(4)
C24B N25B 1.482(3)
C26B C31B 1.396(5)
C26B C27B 1.399(5)
C27B C28B 1.388(6)
C28B C29B 1.376(7)
C29B C30B 1.376(6)
C30B C31B 1.391(5)
C32B C33B 1.3900
C32B C37B 1.3900
C33B C34B 1.3900
C34B C35B 1.3900
C35B C36B 1.3900
C36B C37B 1.3900
C32" C33" 1.3900
C32" C37" 1.3900
C33" C34" 1.3900
C34" C35" 1.3900
C35" C36" 1.3900
C36" C37" 1.3900
S40 O42 1.428(2)
S40 O43 1.434(3)
S40 O41 1.438(3)
S40 C40 1.821(4)
C40 F41 1.324(4)
C40 F42 1.325(4)
C40 F43 1.336(4)
S50 O51 1.399(3)
S50 O53 1.415(4)
S50 O52 1.441(4)
S50 C50 1.819(6)
C50 F53 1.316(7)
C50 F51 1.316(7)
C50 F52 1.331(6)
S50' O52' 1.385(7)
S50' O53' 1.445(8)
S50' O51' 1.468(9)
S50' C50' 1.819(12)
C50' F51' 1.309(12)
C50' F52' 1.314(11)
C50' F53' 1.325(11)
